data_7248138
loop_
_publ_author_name
'Moore, Benjamin J.'
'Cui, Z. X.'
'Liu, Y.'
'Gutmann, Matthias J.'
'Teather, E. N.'
'Orlandi, Fabio'
'Balz, Christian'
'Manuel, Pascal'
'Perry, R. S.'

_publ_section_title
;
 Crystal growth of ternary metal sulfides from an open melt: Ba2MnS3
;
_journal_issue 10
_journal_name_full CrystEngComm
_journal_page_first 1444
_journal_page_last 1452
_journal_paper_doi 10.1039/D3CE00977G
_journal_volume 26
_journal_year 2024
_chemical_formula_sum 'Ba2 Mn S3'
_chemical_formula_weight 425.8
_space_group_IT_number 62
_space_group_name_Hall '-P 2ac 2n'
_space_group_name_H-M_alt 'P n m a'
_symmetry_cell_setting orthorhombic
_symmetry_Int_Tables_number 62
_symmetry_space_group_name_Hall '-P 2ac 2n'
_symmetry_space_group_name_H-M 'P n m a'
_cell_angle_alpha 90
_cell_angle_beta 90
_cell_angle_gamma 90
_cell_formula_units_Z 4
_cell_length_a 8.82400(10)
_cell_length_b 4.34150(10)
_cell_length_c 17.1357(2)
_cell_measurement_temperature 25
_cell_volume 656.458(19)
_diffrn_ambient_temperature 25
_diffrn_measured_fraction_theta_full 0.9
_diffrn_measured_fraction_theta_max 0.09
_diffrn_measurement_device_type SXD
_diffrn_measurement_method 'time-of-flight LAUE'
_diffrn_radiation_probe neutron
_diffrn_radiation_source 'ISIS spallation source'
_diffrn_radiation_type neutron
_diffrn_radiation_wavelength 0.43-7.33
_diffrn_reflns_av_unetI/netI 0.2898
_diffrn_reflns_limit_h_max 22
_diffrn_reflns_limit_h_min -25
_diffrn_reflns_limit_k_max 9
_diffrn_reflns_limit_k_min -11
_diffrn_reflns_limit_l_max 56
_diffrn_reflns_limit_l_min -39
_diffrn_reflns_number 4405
_diffrn_reflns_theta_full 9.63
_diffrn_reflns_theta_max 59.76
_diffrn_reflns_theta_min 2.14
_exptl_absorpt_coefficient_mu 0
_exptl_crystal_density_diffrn 4.3282
_exptl_crystal_description '25 K neutron single crystal'
_exptl_crystal_F_000 59.166
_refine_ls_extinction_coef 7.1(4)
_refine_ls_extinction_method 'B-C type 2 (Becker & Coppens, 1974)'
_refine_ls_goodness_of_fit_gt 1.40
_refine_ls_goodness_of_fit_ref 1.40
_refine_ls_number_constraints 0
_refine_ls_number_parameters 39
_refine_ls_number_reflns 2567
_refine_ls_number_restraints 0
_refine_ls_R_factor_all 0.0699
_refine_ls_R_factor_gt 0.0699
_refine_ls_shift/su_max 0.0093
_refine_ls_shift/su_mean 0.0015
_refine_ls_structure_factor_coef Fsqd
_refine_ls_weighting_details w=1/(\s^2^(I)+0.0004I^2^)
_refine_ls_weighting_scheme sigma
_refine_ls_wR_factor_gt 0.1067
_refine_ls_wR_factor_ref 0.1067
_reflns_number_gt 2567
_reflns_number_total 4405
_reflns_threshold_expression I>3\s(I)
_cod_data_source_file d3ce00977g1.cif
_cod_data_source_block I
_cod_depositor_comments 'Adding full bibliography for 7248137--7248138.cif.'
_cod_original_sg_symbol_Hall '-P -2xabc;-2yb;-2zac'
_cod_original_formula_sum 'Ba2 Mn1 S3'
_cod_database_code 7248138

loop_
_space_group_symop_id
_space_group_symop_operation_xyz
1 x,y,z
2 -x+1/2,-y,z+1/2
3 -x,y+1/2,-z
4 x+1/2,-y+1/2,-z+1/2
5 -x,-y,-z
6 x+1/2,y,-z+1/2
7 x,-y+1/2,z
8 -x+1/2,y+1/2,z+1/2

loop_
_atom_site_label
_atom_site_type_symbol
_atom_site_fract_x
_atom_site_fract_y
_atom_site_fract_z
_atom_site_adp_type
_atom_site_U_iso_or_equiv
_atom_site_site_symmetry_multiplicity
_atom_site_occupancy
_atom_site_calc_flag
_atom_site_refinement_flags
_atom_site_disorder_assembly
_atom_site_disorder_group
Ba1 Ba 0.41874(5) 0.75 0.28632(2) Uani 0.00139(8) 4 1 d . . .
Ba2 Ba 0.26131(5) 0.75 0.54400(2) Uani 0.00146(8) 4 1 d . . .
Mn1 Mn 0.12506(8) 0.25 0.36809(3) Uani 0.00258(12) 4 1 d . . .
S1 S -0.00063(10) 0.75 0.40045(4) Uani 0.00356(16) 4 1 d . . .
S2 S 0.37349(10) 0.25 0.42751(4) Uani 0.00350(16) 4 1 d . . .
S3 S 0.18050(10) 0.25 0.22847(4) Uani 0.00324(16) 4 1 d . . .

loop_
_atom_site_aniso_label
_atom_site_aniso_type_symbol
_atom_site_aniso_U_11
_atom_site_aniso_U_22
_atom_site_aniso_U_33
_atom_site_aniso_U_12
_atom_site_aniso_U_13
_atom_site_aniso_U_23
Ba1 Ba 0.0018(4) 0.0007(5) 0.0023(4) 0 0 0
Ba2 Ba 0.0017(5) 0.0016(5) 0.0025(4) 0 0 0
Mn1 Mn 0.0021(6) 0.0032(7) 0.0032(6) 0 0 0
S1 S 0.0034(8) 0.0021(10) 0.0034(8) 0 0 0
S2 S 0.0035(8) 0.0021(10) 0.0027(8) 0 0 0
S3 S 0.0044(9) 0.0041(10) 0.0043(9) 0 0 0

loop_
_atom_type_symbol
_atom_type_scat_length_neutron
_atom_type_scat_source
Ba 5.070 International_Tables_Vol_C
Mn -3.730 International_Tables_Vol_C
S 2.847 International_Tables_Vol_C

loop_
_exptl_crystal_face_index_h
_exptl_crystal_face_index_k
_exptl_crystal_face_index_l
_exptl_crystal_face_perp_dist
? ? ? ?

loop_
_geom_angle_atom_site_label_1
_geom_angle_atom_site_label_2
_geom_angle_atom_site_label_3
_geom_angle_site_symmetry_1
_geom_angle_site_symmetry_2
_geom_angle_site_symmetry_3
_geom_angle
_geom_angle_publ_flag
Ba1 Ba1 Ba1 1_545 . 1_565 180 ?
Ba1 Ba1 Ba1 1_545 . 4_456 90.000(17) ?
Ba1 Ba1 Ba1 1_545 . 4_556 90.000(17) ?
Ba1 Ba1 Ba2 1_545 . . 90.000(18) ?
Ba1 Ba1 Ba2 1_545 . 3_646 61.826(15) ?
Ba1 Ba1 Ba2 1_545 . 3_656 118.17(2) ?
Ba1 Ba1 Mn1 1_545 . 1_545 53.623(18) ?
Ba1 Ba1 Mn1 1_545 . . 126.38(3) ?
Ba1 Ba1 S1 1_545 . 4_456 90.000(18) ?
Ba1 Ba1 S2 1_545 . 1_545 48.48(3) ?
Ba1 Ba1 S2 1_545 . . 131.52(4) ?
Ba1 Ba1 S3 1_545 . 1_545 46.96(3) ?
Ba1 Ba1 S3 1_545 . . 133.04(3) ?
Ba1 Ba1 S3 1_545 . 4_456 46.95(2) ?
Ba1 Ba1 S3 1_545 . 4_466 133.05(3) ?
Ba1 Ba1 Ba1 1_565 . 4_456 90.000(17) ?
Ba1 Ba1 Ba1 1_565 . 4_556 90.000(17) ?
Ba1 Ba1 Ba2 1_565 . . 90.000(18) ?
Ba1 Ba1 Ba2 1_565 . 3_646 118.17(2) ?
Ba1 Ba1 Ba2 1_565 . 3_656 61.826(15) ?
Ba1 Ba1 Mn1 1_565 . 1_545 126.38(3) ?
Ba1 Ba1 Mn1 1_565 . . 53.623(18) ?
Ba1 Ba1 S1 1_565 . 4_456 90.000(18) ?
Ba1 Ba1 S2 1_565 . 1_545 131.52(4) ?
Ba1 Ba1 S2 1_565 . . 48.48(3) ?
Ba1 Ba1 S3 1_565 . 1_545 133.04(3) ?
Ba1 Ba1 S3 1_565 . . 46.96(3) ?
Ba1 Ba1 S3 1_565 . 4_456 133.05(3) ?
Ba1 Ba1 S3 1_565 . 4_466 46.95(2) ?
Ba1 Ba1 Ba1 4_456 . 4_556 148.45(3) ?
Ba1 Ba1 Ba2 4_456 . . 123.25(3) ?
Ba1 Ba1 Ba2 4_456 . 3_646 65.22(2) ?
Ba1 Ba1 Ba2 4_456 . 3_656 65.22(2) ?
Ba1 Ba1 Mn1 4_456 . 1_545 141.784(18) ?
Ba1 Ba1 Mn1 4_456 . . 141.784(18) ?
Ba1 Ba1 S1 4_456 . 4_456 61.65(4) ?
Ba1 Ba1 S2 4_456 . 1_545 108.61(4) ?
Ba1 Ba1 S2 4_456 . . 108.61(4) ?
Ba1 Ba1 S3 4_456 . 1_545 123.44(4) ?
Ba1 Ba1 S3 4_456 . . 123.44(4) ?
Ba1 Ba1 S3 4_456 . 4_456 43.89(3) ?
Ba1 Ba1 S3 4_456 . 4_466 43.89(3) ?
Ba1 Ba1 Ba2 4_556 . . 88.31(2) ?
Ba1 Ba1 Ba2 4_556 . 3_646 139.72(2) ?
Ba1 Ba1 Ba2 4_556 . 3_656 139.72(2) ?
Ba1 Ba1 Mn1 4_556 . 1_545 54.73(2) ?
Ba1 Ba1 Mn1 4_556 . . 54.73(2) ?
Ba1 Ba1 S1 4_556 . 4_456 86.80(4) ?
Ba1 Ba1 S2 4_556 . 1_545 94.73(4) ?
Ba1 Ba1 S2 4_556 . . 94.73(4) ?
Ba1 Ba1 S3 4_556 . 1_545 43.87(3) ?
Ba1 Ba1 S3 4_556 . . 43.87(3) ?
Ba1 Ba1 S3 4_556 . 4_456 132.64(3) ?
Ba1 Ba1 S3 4_556 . 4_466 132.64(3) ?
Ba2 Ba1 Ba2 . . 3_646 65.24(2) ?
Ba2 Ba1 Ba2 . . 3_656 65.24(2) ?
Ba2 Ba1 Mn1 . . 1_545 54.70(2) ?
Ba2 Ba1 Mn1 . . . 54.70(2) ?
Ba2 Ba1 S1 . . 4_456 175.11(4) ?
Ba2 Ba1 S2 . . 1_545 42.15(2) ?
Ba2 Ba1 S2 . . . 42.15(2) ?
Ba2 Ba1 S3 . . 1_545 95.70(4) ?
Ba2 Ba1 S3 . . . 95.70(4) ?
Ba2 Ba1 S3 . . 4_456 107.10(4) ?
Ba2 Ba1 S3 . . 4_466 107.10(4) ?
Ba2 Ba1 Ba2 3_646 . 3_656 56.347(14) ?
Ba2 Ba1 Mn1 3_646 . 1_545 85.00(3) ?
Ba2 Ba1 Mn1 3_646 . . 118.22(3) ?
Ba2 Ba1 S1 3_646 . 4_456 118.91(4) ?
Ba2 Ba1 S2 3_646 . 1_545 45.21(3) ?
Ba2 Ba1 S2 3_646 . . 85.50(3) ?
Ba2 Ba1 S3 3_646 . 1_545 106.32(3) ?
Ba2 Ba1 S3 3_646 . . 157.75(4) ?
Ba2 Ba1 S3 3_646 . 4_456 44.11(4) ?
Ba2 Ba1 S3 3_646 . 4_466 85.79(4) ?
Ba2 Ba1 Mn1 3_656 . 1_545 118.22(3) ?
Ba2 Ba1 Mn1 3_656 . . 85.00(3) ?
Ba2 Ba1 S1 3_656 . 4_456 118.91(4) ?
Ba2 Ba1 S2 3_656 . 1_545 85.50(3) ?
Ba2 Ba1 S2 3_656 . . 45.21(3) ?
Ba2 Ba1 S3 3_656 . 1_545 157.75(4) ?
Ba2 Ba1 S3 3_656 . . 106.32(3) ?
Ba2 Ba1 S3 3_656 . 4_456 85.79(4) ?
Ba2 Ba1 S3 3_656 . 4_466 44.11(4) ?
Mn1 Ba1 Mn1 1_545 . . 72.75(2) ?
Mn1 Ba1 S1 1_545 . 4_456 121.86(4) ?
Mn1 Ba1 S2 1_545 . 1_545 40.27(4) ?
Mn1 Ba1 S2 1_545 . . 91.33(4) ?
Mn1 Ba1 S3 1_545 . 1_545 41.12(4) ?
Mn1 Ba1 S3 1_545 . . 93.22(4) ?
Mn1 Ba1 S3 1_545 . 4_456 98.06(3) ?
Mn1 Ba1 S3 1_545 . 4_466 161.78(5) ?
Mn1 Ba1 S1 . . 4_456 121.86(4) ?
Mn1 Ba1 S2 . . 1_545 91.33(4) ?
Mn1 Ba1 S2 . . . 40.27(4) ?
Mn1 Ba1 S3 . . 1_545 93.22(4) ?
Mn1 Ba1 S3 . . . 41.12(4) ?
Mn1 Ba1 S3 . . 4_456 161.78(5) ?
Mn1 Ba1 S3 . . 4_466 98.06(3) ?
S1 Ba1 S2 4_456 . 1_545 138.39(2) ?
S1 Ba1 S2 4_456 . . 138.39(2) ?
S1 Ba1 S3 4_456 . 1_545 80.75(5) ?
S1 Ba1 S3 4_456 . . 80.75(5) ?
S1 Ba1 S3 4_456 . 4_456 76.35(4) ?
S1 Ba1 S3 4_456 . 4_466 76.35(4) ?
S2 Ba1 S2 1_545 . . 83.04(4) ?
S2 Ba1 S3 1_545 . 1_545 72.36(4) ?
S2 Ba1 S3 1_545 . . 126.99(5) ?
S2 Ba1 S3 1_545 . 4_456 72.29(4) ?
S2 Ba1 S3 1_545 . 4_466 126.92(5) ?
S2 Ba1 S3 . . 1_545 126.99(5) ?
S2 Ba1 S3 . . . 72.36(4) ?
S2 Ba1 S3 . . 4_456 126.92(5) ?
S2 Ba1 S3 . . 4_466 72.29(4) ?
S3 Ba1 S3 1_545 . . 86.08(4) ?
S3 Ba1 S3 1_545 . 4_456 89.39(3) ?
S3 Ba1 S3 1_545 . 4_466 157.08(6) ?
S3 Ba1 S3 . . 4_456 157.08(6) ?
S3 Ba1 S3 . . 4_466 89.39(3) ?
S3 Ba1 S3 4_456 . 4_466 86.10(4) ?
Ba1 Ba2 Ba1 . . 3_646 114.76(2) ?
Ba1 Ba2 Ba1 . . 3_656 114.76(2) ?
Ba1 Ba2 Ba2 . . 1_545 90.000(19) ?
Ba1 Ba2 Ba2 . . 1_565 90.000(19) ?
Ba1 Ba2 Mn1 . . 3_746 131.31(3) ?
Ba1 Ba2 S1 . . 3_746 119.02(4) ?
Ba1 Ba2 S1 . . 3_756 119.02(4) ?
Ba1 Ba2 S2 . . 1_545 44.98(3) ?
Ba1 Ba2 S2 . . . 44.98(3) ?
Ba1 Ba2 S2 . . 3_646 81.15(4) ?
Ba1 Ba2 S3 . . 2_664 153.30(4) ?
Ba1 Ba2 Ba1 3_646 . 3_656 56.347(14) ?
Ba1 Ba2 Ba2 3_646 . 1_545 61.826(16) ?
Ba1 Ba2 Ba2 3_646 . 1_565 118.17(2) ?
Ba1 Ba2 Mn1 3_646 . 3_746 107.82(3) ?
Ba1 Ba2 S1 3_646 . 3_746 86.25(3) ?
Ba1 Ba2 S1 3_646 . 3_756 123.70(4) ?
Ba1 Ba2 S2 3_646 . 1_545 83.19(3) ?
Ba1 Ba2 S2 3_646 . . 122.73(4) ?
Ba1 Ba2 S2 3_646 . 3_646 45.42(3) ?
Ba1 Ba2 S3 3_646 . 2_664 43.72(3) ?
Ba1 Ba2 Ba2 3_656 . 1_545 118.17(2) ?
Ba1 Ba2 Ba2 3_656 . 1_565 61.826(16) ?
Ba1 Ba2 Mn1 3_656 . 3_746 107.82(3) ?
Ba1 Ba2 S1 3_656 . 3_746 123.70(4) ?
Ba1 Ba2 S1 3_656 . 3_756 86.25(3) ?
Ba1 Ba2 S2 3_656 . 1_545 122.73(4) ?
Ba1 Ba2 S2 3_656 . . 83.19(3) ?
Ba1 Ba2 S2 3_656 . 3_646 45.42(3) ?
Ba1 Ba2 S3 3_656 . 2_664 43.72(3) ?
Ba2 Ba2 Ba2 1_545 . 1_565 180 ?
Ba2 Ba2 Mn1 1_545 . 3_746 90.000(17) ?
Ba2 Ba2 S1 1_545 . 3_746 48.95(2) ?
Ba2 Ba2 S1 1_545 . 3_756 131.05(3) ?
Ba2 Ba2 S2 1_545 . 1_545 45.72(3) ?
Ba2 Ba2 S2 1_545 . . 134.28(4) ?
Ba2 Ba2 S2 1_545 . 3_646 90.000(17) ?
Ba2 Ba2 S3 1_545 . 2_664 90.000(19) ?
Ba2 Ba2 Mn1 1_565 . 3_746 90.000(17) ?
Ba2 Ba2 S1 1_565 . 3_746 131.05(3) ?
Ba2 Ba2 S1 1_565 . 3_756 48.95(2) ?
Ba2 Ba2 S2 1_565 . 1_545 134.28(4) ?
Ba2 Ba2 S2 1_565 . . 45.72(3) ?
Ba2 Ba2 S2 1_565 . 3_646 90.000(17) ?
Ba2 Ba2 S3 1_565 . 2_664 90.000(19) ?
Mn1 Ba2 S1 3_746 . 3_746 41.07(2) ?
Mn1 Ba2 S1 3_746 . 3_756 41.07(2) ?
Mn1 Ba2 S2 3_746 . 1_545 123.34(4) ?
Mn1 Ba2 S2 3_746 . . 123.34(4) ?
Mn1 Ba2 S2 3_746 . 3_646 147.54(5) ?
Mn1 Ba2 S3 3_746 . 2_664 75.39(4) ?
S1 Ba2 S1 3_746 . 3_756 82.11(4) ?
S1 Ba2 S2 3_746 . 1_545 87.02(4) ?
S1 Ba2 S2 3_746 . . 149.90(6) ?
S1 Ba2 S2 3_746 . 3_646 130.18(4) ?
S1 Ba2 S3 3_746 . 2_664 79.99(4) ?
S1 Ba2 S2 3_756 . 1_545 149.90(6) ?
S1 Ba2 S2 3_756 . . 87.02(4) ?
S1 Ba2 S2 3_756 . 3_646 130.18(4) ?
S1 Ba2 S3 3_756 . 2_664 79.99(4) ?
S2 Ba2 S2 1_545 . . 88.57(4) ?
S2 Ba2 S2 1_545 . 3_646 77.44(4) ?
S2 Ba2 S3 1_545 . 2_664 125.63(4) ?
S2 Ba2 S2 . . 3_646 77.44(4) ?
S2 Ba2 S3 . . 2_664 125.63(4) ?
S2 Ba2 S3 3_646 . 2_664 72.16(5) ?
Ba1 Mn1 Ba1 . . 1_565 72.75(3) ?
Ba1 Mn1 Ba2 . . 3_756 143.378(16) ?
Ba1 Mn1 S1 . . . 83.26(4) ?
Ba1 Mn1 S1 . . 1_565 155.99(5) ?
Ba1 Mn1 S2 . . . 61.25(4) ?
Ba1 Mn1 S3 . . . 58.86(4) ?
Ba1 Mn1 Ba2 1_565 . 3_756 143.378(16) ?
Ba1 Mn1 S1 1_565 . . 155.99(5) ?
Ba1 Mn1 S1 1_565 . 1_565 83.26(4) ?
Ba1 Mn1 S2 1_565 . . 61.25(4) ?
Ba1 Mn1 S3 1_565 . . 58.86(4) ?
Ba2 Mn1 S1 3_756 . . 60.39(5) ?
Ba2 Mn1 S1 3_756 . 1_565 60.39(5) ?
Ba2 Mn1 S2 3_756 . . 131.24(7) ?
Ba2 Mn1 S3 3_756 . . 125.41(6) ?
S1 Mn1 S1 . . 1_565 120.71(7) ?
S1 Mn1 S2 . . . 108.00(6) ?
S1 Mn1 S3 . . . 107.73(6) ?
S1 Mn1 S2 1_565 . . 108.00(6) ?
S1 Mn1 S3 1_565 . . 107.73(6) ?
S2 Mn1 S3 . . . 103.35(8) ?
Ba1 S1 Ba2 4_556 . 3_746 97.51(5) ?
Ba1 S1 Ba2 4_556 . 3_756 97.51(5) ?
Ba1 S1 Mn1 4_556 . 1_545 83.20(5) ?
Ba1 S1 Mn1 4_556 . . 83.20(5) ?
Ba2 S1 Ba2 3_746 . 3_756 82.11(4) ?
Ba2 S1 Mn1 3_746 . 1_545 78.54(3) ?
Ba2 S1 Mn1 3_746 . . 160.55(6) ?
Ba2 S1 Mn1 3_756 . 1_545 160.55(6) ?
Ba2 S1 Mn1 3_756 . . 78.54(3) ?
Mn1 S1 Mn1 1_545 . . 120.71(8) ?
Ba1 S2 Ba1 . . 1_565 83.04(5) ?
Ba1 S2 Ba2 . . . 92.877(19) ?
Ba1 S2 Ba2 . . 1_565 167.38(7) ?
Ba1 S2 Ba2 . . 3_656 89.37(4) ?
Ba1 S2 Mn1 . . . 78.48(5) ?
Ba1 S2 Ba2 1_565 . . 167.38(7) ?
Ba1 S2 Ba2 1_565 . 1_565 92.877(19) ?
Ba1 S2 Ba2 1_565 . 3_656 89.37(4) ?
Ba1 S2 Mn1 1_565 . . 78.48(5) ?
Ba2 S2 Ba2 . . 1_565 88.57(5) ?
Ba2 S2 Ba2 . . 3_656 102.56(5) ?
Ba2 S2 Mn1 . . . 89.01(5) ?
Ba2 S2 Ba2 1_565 . 3_656 102.56(5) ?
Ba2 S2 Mn1 1_565 . . 89.01(5) ?
Ba2 S2 Mn1 3_656 . . 163.69(8) ?
Ba1 S3 Ba1 . . 1_565 86.08(5) ?
Ba1 S3 Ba1 . . 4_556 92.239(19) ?
Ba1 S3 Ba1 . . 4_566 166.13(7) ?
Ba1 S3 Ba2 . . 2_665 101.66(5) ?
Ba1 S3 Mn1 . . . 80.02(5) ?
Ba1 S3 Ba1 1_565 . 4_556 166.13(7) ?
Ba1 S3 Ba1 1_565 . 4_566 92.239(19) ?
Ba1 S3 Ba2 1_565 . 2_665 101.66(5) ?
Ba1 S3 Mn1 1_565 . . 80.02(5) ?
Ba1 S3 Ba1 4_556 . 4_566 86.10(5) ?
Ba1 S3 Ba2 4_556 . 2_665 92.17(5) ?
Ba1 S3 Mn1 4_556 . . 86.12(5) ?
Ba1 S3 Ba2 4_566 . 2_665 92.17(5) ?
Ba1 S3 Mn1 4_566 . . 86.12(5) ?
Ba2 S3 Mn1 2_665 . . 177.66(8) ?

loop_
_geom_bond_atom_site_label_1
_geom_bond_atom_site_label_2
_geom_bond_site_symmetry_1
_geom_bond_site_symmetry_2
_geom_bond_distance
_geom_bond_publ_flag
Ba1 Ba1 . 1_545 4.3415(2) ?
Ba1 Ba1 . 1_565 4.3415(2) ?
Ba1 Ba1 . 4_456 4.5847(13) ?
Ba1 Ba1 . 4_556 4.5847(13) ?
Ba1 Ba2 . . 4.6273(14) ?
Ba1 Ba2 . 3_646 4.5976(12) ?
Ba1 Ba2 . 3_656 4.5976(12) ?
Ba1 Mn1 . 1_545 3.6600(13) ?
Ba1 Mn1 . . 3.6600(13) ?
Ba1 S1 . 4_456 3.276(2) ?
Ba1 S2 . 1_545 3.2748(16) ?
Ba1 S2 . . 3.2748(16) ?
Ba1 S3 . 1_545 3.1807(15) ?
Ba1 S3 . . 3.1807(15) ?
Ba1 S3 . 4_456 3.1800(14) ?
Ba1 S3 . 4_466 3.1800(14) ?
Ba2 Ba2 . 1_545 4.3415(2) ?
Ba2 Ba2 . 1_565 4.3415(2) ?
Ba2 Mn1 . 3_746 3.7261(16) ?
Ba2 S1 . 3_746 3.3053(16) ?
Ba2 S1 . 3_756 3.3053(16) ?
Ba2 S2 . 1_545 3.1090(15) ?
Ba2 S2 . . 3.1090(15) ?
Ba2 S2 . 3_646 3.263(2) ?
Ba2 S3 . 2_664 3.202(2) ?
Mn1 S1 . . 2.4977(11) ?
Mn1 S1 . 1_565 2.4977(11) ?
Mn1 S2 . . 2.414(2) ?
Mn1 S3 . . 2.444(2) ?

loop_
_geom_hbond_atom_site_label_D
_geom_hbond_atom_site_label_H
_geom_hbond_atom_site_label_A
_geom_hbond_site_symmetry_D
_geom_hbond_site_symmetry_H
_geom_hbond_site_symmetry_A
_geom_hbond_distance_DH
_geom_hbond_distance_HA
_geom_hbond_distance_DA
_geom_hbond_angle_DHA
_geom_hbond_publ_flag
? ? ? ? ? ? ? ? ? ? ?

loop_
_geom_torsion_atom_site_label_1
_geom_torsion_atom_site_label_2
_geom_torsion_atom_site_label_3
_geom_torsion_atom_site_label_4
_geom_torsion_site_symmetry_1
_geom_torsion_site_symmetry_2
_geom_torsion_site_symmetry_3
_geom_torsion_site_symmetry_4
_geom_torsion
_geom_torsion_publ_flag
? ? ? ? ? ? ? ? ? ?

loop_
_restr_angle_atom_site_label_1
_restr_angle_site_symmetry_1
_restr_angle_atom_site_label_2
_restr_angle_site_symmetry_2
_restr_angle_atom_site_label_3
_restr_angle_site_symmetry_3
_restr_angle_target
_restr_angle_target_weight_param
? ? ? ? ? ? ? ?

loop_
_restr_distance_atom_site_label_1
_restr_distance_site_symmetry_1
_restr_distance_atom_site_label_2
_restr_distance_site_symmetry_2
_restr_distance_target
_restr_distance_target_weight_param
? ? ? ? ? ?

loop_
_restr_equal_angle_atom_site_label_1
_restr_equal_angle_site_symmetry_1
_restr_equal_angle_atom_site_label_2
_restr_equal_angle_site_symmetry_2
_restr_equal_angle_atom_site_label_3
_restr_equal_angle_site_symmetry_3
_restr_equal_angle_class_class_id
_restr_equal_angle_class_target_weight_param
? ? ? ? ? ? ? ?

loop_
_restr_equal_distance_atom_site_label_1
_restr_equal_distance_site_symmetry_1
_restr_equal_distance_atom_site_label_2
_restr_equal_distance_site_symmetry_2
_restr_equal_distance_class_class_id
_restr_equal_distance_class_target_weight_param
? ? ? ? ? ?

loop_
_restr_equal_torsion_atom_site_label_1
_restr_equal_torsion_site_symmetry_1
_restr_equal_torsion_atom_site_label_2
_restr_equal_torsion_site_symmetry_2
_restr_equal_torsion_atom_site_label_3
_restr_equal_torsion_site_symmetry_3
_restr_equal_torsion_atom_site_label_4
_restr_equal_torsion_site_symmetry_4
_restr_equal_torsion_class_class_id
_restr_equal_torsion_class_target_weight_param
? ? ? ? ? ? ? ? ? ?

loop_
_restr_torsion_atom_site_label_1
_restr_torsion_site_symmetry_1
_restr_torsion_atom_site_label_2
_restr_torsion_site_symmetry_2
_restr_torsion_atom_site_label_3
_restr_torsion_site_symmetry_3
_restr_torsion_atom_site_label_4
_restr_torsion_site_symmetry_4
_restr_torsion_angle_target
_restr_torsion_weight_param
? ? ? ? ? ? ? ? ? ?

loop_
_twin_individual_id
_twin_individual_mass_fraction_refined
_twin_individual_twin_matrix_11
_twin_individual_twin_matrix_12
_twin_individual_twin_matrix_13
_twin_individual_twin_matrix_21
_twin_individual_twin_matrix_22
_twin_individual_twin_matrix_23
_twin_individual_twin_matrix_31
_twin_individual_twin_matrix_32
_twin_individual_twin_matrix_33
? ? ? ? ? ? ? ? ? ? ?

loop_
_jana_atom_site_adp_c_label
_jana_atom_site_adp_c_type_symbol
_jana_atom_site_adp_c_111
_jana_atom_site_adp_c_112
_jana_atom_site_adp_c_113
_jana_atom_site_adp_c_122
_jana_atom_site_adp_c_123
_jana_atom_site_adp_c_133
_jana_atom_site_adp_c_222
_jana_atom_site_adp_c_223
_jana_atom_site_adp_c_233
_jana_atom_site_adp_c_333
? ? ? ? ? ? ? ? ? ? ? ?

loop_
_jana_atom_site_adp_d_label
_jana_atom_site_adp_d_type_symbol
_jana_atom_site_adp_d_1111
_jana_atom_site_adp_d_1112
_jana_atom_site_adp_d_1113
_jana_atom_site_adp_d_1122
_jana_atom_site_adp_d_1123
_jana_atom_site_adp_d_1133
_jana_atom_site_adp_d_1222
_jana_atom_site_adp_d_1223
_jana_atom_site_adp_d_1233
_jana_atom_site_adp_d_1333
_jana_atom_site_adp_d_2222
_jana_atom_site_adp_d_2223
_jana_atom_site_adp_d_2233
_jana_atom_site_adp_d_2333
_jana_atom_site_adp_d_3333
? ? ? ? ? ? ? ? ? ? ? ? ? ? ? ? ?

loop_
_jana_atom_site_adp_e_label
_jana_atom_site_adp_e_type_symbol
_jana_atom_site_adp_e_11111
_jana_atom_site_adp_e_11112
_jana_atom_site_adp_e_11113
_jana_atom_site_adp_e_11122
_jana_atom_site_adp_e_11123
_jana_atom_site_adp_e_11133
_jana_atom_site_adp_e_11222
_jana_atom_site_adp_e_11223
_jana_atom_site_adp_e_11233
_jana_atom_site_adp_e_11333
_jana_atom_site_adp_e_12222
_jana_atom_site_adp_e_12223
_jana_atom_site_adp_e_12233
_jana_atom_site_adp_e_12333
_jana_atom_site_adp_e_13333
_jana_atom_site_adp_e_22222
_jana_atom_site_adp_e_22223
_jana_atom_site_adp_e_22233
_jana_atom_site_adp_e_22333
_jana_atom_site_adp_e_23333
_jana_atom_site_adp_e_33333
? ? ? ? ? ? ? ? ? ? ? ? ? ? ? ? ? ? ? ? ? ? ?

loop_
_jana_atom_site_adp_f_label
_jana_atom_site_adp_f_type_symbol
_jana_atom_site_adp_f_111111
_jana_atom_site_adp_f_111112
_jana_atom_site_adp_f_111113
_jana_atom_site_adp_f_111122
_jana_atom_site_adp_f_111123
_jana_atom_site_adp_f_111133
_jana_atom_site_adp_f_111222
_jana_atom_site_adp_f_111223
_jana_atom_site_adp_f_111233
_jana_atom_site_adp_f_111333
_jana_atom_site_adp_f_112222
_jana_atom_site_adp_f_112223
_jana_atom_site_adp_f_112233
_jana_atom_site_adp_f_112333
_jana_atom_site_adp_f_113333
_jana_atom_site_adp_f_122222
_jana_atom_site_adp_f_122223
_jana_atom_site_adp_f_122233
_jana_atom_site_adp_f_122333
_jana_atom_site_adp_f_123333
_jana_atom_site_adp_f_133333
_jana_atom_site_adp_f_222222
_jana_atom_site_adp_f_222223
_jana_atom_site_adp_f_222233
_jana_atom_site_adp_f_222333
_jana_atom_site_adp_f_223333
_jana_atom_site_adp_f_233333
_jana_atom_site_adp_f_333333
? ? ? ? ? ? ? ? ? ? ? ? ? ? ? ? ? ? ? ? ? ? ? ? ? ? ? ? ? ?
